data_7027044
loop_
_publ_author_name
'Hillier, Anna C.'
'Sella, Andrea'
'Elsegood, Mark R. J.'

_publ_section_title
;
 Isocarbonyl complexes of divalent samarium and ytterbium. The molecular
 structures of [{Ln(TptBu,Me)(THF)(\m-CO)2Mo(\h-C5H4Me)(CO)}2]
 (Ln&#x2005;=&#x2005;Sm, Yb)
;
_journal_issue 22
_journal_name_full 'Journal of the Chemical Society, Dalton Transactions'
_journal_page_first 3871
_journal_paper_doi 10.1039/a806011h
_journal_year 1998
_chemical_formula_sum 'C82 H130 B2 Mo2 N12 O10 Sm2'
_chemical_formula_weight 1958.18
_chemical_name_systematic
;
 ?
;
_space_group_IT_number 2
_symmetry_cell_setting triclinic
_symmetry_space_group_name_Hall '-P 1'
_symmetry_space_group_name_H-M 'P -1'
_atom_sites_solution_hydrogens geom
_atom_sites_solution_primary direct
_atom_sites_solution_secondary difmap
_audit_creation_method SHELXL-97
_cell_angle_alpha 63.455(2)
_cell_angle_beta 67.914(2)
_cell_angle_gamma 88.812(2)
_cell_formula_units_Z 1
_cell_length_a 13.6825(5)
_cell_length_b 13.7204(5)
_cell_length_c 15.1643(6)
_cell_measurement_reflns_used 13261
_cell_measurement_temperature 160(2)
_cell_measurement_theta_max 28.32
_cell_measurement_theta_min 1.64
_cell_volume 2322.26(16)
_computing_cell_refinement 'local programs'
_computing_data_collection 'Siemens SMART'
_computing_data_reduction 'Siemens SAINT'
_computing_molecular_graphics 'Siemens SHELXTL'
_computing_publication_material 'SHELXTL and local programs'
_computing_structure_refinement 'SHELXL-97 (Sheldrick, 1997)'
_computing_structure_solution 'SHELXS-97 (Sheldrick, 1990)'
_diffrn_ambient_temperature 160(2)
_diffrn_measured_fraction_theta_full 0.983
_diffrn_measured_fraction_theta_max 0.871
_diffrn_measurement_device_type 'Siemens SMART CCD diffractometer'
_diffrn_measurement_method '\w rotation with narrow frames'
_diffrn_radiation_monochromator graphite
_diffrn_radiation_source 'fine-focus sealed tube'
_diffrn_radiation_type MoK\a
_diffrn_radiation_wavelength 0.71073
_diffrn_reflns_av_R_equivalents 0.0201
_diffrn_reflns_av_sigmaI/netI 0.0363
_diffrn_reflns_limit_h_max 17
_diffrn_reflns_limit_h_min -17
_diffrn_reflns_limit_k_max 17
_diffrn_reflns_limit_k_min -18
_diffrn_reflns_limit_l_max 19
_diffrn_reflns_limit_l_min -16
_diffrn_reflns_number 17258
_diffrn_reflns_theta_full 26.00
_diffrn_reflns_theta_max 28.48
_diffrn_reflns_theta_min 1.71
_diffrn_standards_decay_% 0
_diffrn_standards_number 0
_exptl_absorpt_coefficient_mu 1.567
_exptl_absorpt_correction_T_max 0.502
_exptl_absorpt_correction_T_min 0.361
_exptl_absorpt_correction_type empirical
_exptl_crystal_colour 'dark blue'
_exptl_crystal_density_diffrn 1.400
_exptl_crystal_density_method 'not measured'
_exptl_crystal_description block
_exptl_crystal_F_000 1004
_exptl_crystal_size_max 0.65
_exptl_crystal_size_mid 0.46
_exptl_crystal_size_min 0.44
_refine_diff_density_max 1.233
_refine_diff_density_min -0.902
_refine_diff_density_rms 0.081
_refine_ls_extinction_coef 0.00045(16)
_refine_ls_extinction_expression Fc^*^=kFc[1+0.001xFc^2^\l^3^/sin(2\q)]^-1/4^
_refine_ls_extinction_method SHELXL
_refine_ls_goodness_of_fit_ref 1.046
_refine_ls_hydrogen_treatment mixed
_refine_ls_matrix_type full
_refine_ls_number_parameters 512
_refine_ls_number_reflns 10241
_refine_ls_number_restraints 0
_refine_ls_restrained_S_all 1.046
_refine_ls_R_factor_all 0.0305
_refine_ls_R_factor_gt 0.0252
_refine_ls_shift/su_max 0.004
_refine_ls_shift/su_mean 0.000
_refine_ls_structure_factor_coef Fsqd
_refine_ls_weighting_details 'w=1/[\s^2^(Fo^2^)+(0.0261P)^2^+1.1740P] where P=(Fo^2^+2Fc^2^)/3'
_refine_ls_weighting_scheme calc
_refine_ls_wR_factor_gt 0.0613
_refine_ls_wR_factor_ref 0.0641
_reflns_number_gt 9234
_reflns_number_total 10241
_reflns_threshold_expression >2sigma(I)
_cod_data_source_file 806011hsup1.cif
_cod_data_source_block as15
_cod_depositor_comments
;
The following automatic conversions were performed:

'_refine_ls_weighting_scheme' value 'calc
w=1/[\s^2^(Fo^2^)+(0.0261P)^2^+1.1740P] where P=(Fo^2^+2Fc^2^)/3' was
changed to 'calc'. New tag '_refine_ls_weighting_details' was
created. The value of the new tag was set to
'w=1/[\s^2^(Fo^2^)+(0.0261P)^2^+1.1740P] where P=(Fo^2^+2Fc^2^)/3'.

Automatic conversion script
Id: cif_fix_values 3143 2015-03-26 13:38:13Z robertas 
;
_cod_original_cell_volume 2322.26(15)
_cod_original_sg_symbol_H-M P-1
_cod_database_code 7027044

loop_
_symmetry_equiv_pos_as_xyz
'x, y, z'
'-x, -y, -z'

loop_
_atom_site_label
_atom_site_type_symbol
_atom_site_fract_x
_atom_site_fract_y
_atom_site_fract_z
_atom_site_U_iso_or_equiv
_atom_site_adp_type
_atom_site_occupancy
_atom_site_calc_flag
_atom_site_refinement_flags
Mo1 Mo 0.612315(16) 1.323773(16) -0.095608(17) 0.02405(6) Uani 1 d .
C1 C 0.4872(2) 1.2183(2) 0.0145(2) 0.0275(5) Uani 1 d .
O1 O 0.40992(15) 1.14812(15) 0.07936(15) 0.0362(4) Uani 1 d .
C2 C 0.6835(2) 1.2612(2) 0.0027(3) 0.0387(6) Uani 1 d .
O2 O 0.7256(2) 1.2252(2) 0.0614(2) 0.0648(7) Uani 1 d .
C3 C 0.6399(2) 1.2067(2) -0.1309(2) 0.0276(5) Uani 1 d .
O3 O 0.65103(17) 1.13314(16) -0.15216(16) 0.0409(5) Uani 1 d .
C4 C 0.6606(2) 1.4661(2) -0.2764(2) 0.0367(6) Uani 1 d .
C5 C 0.5538(2) 1.4665(2) -0.2154(2) 0.0378(6) Uani 1 d .
H5 H 0.4930 1.4492 -0.2251 0.045 Uiso 1 calc R
C6 C 0.5520(3) 1.4969(2) -0.1377(2) 0.0436(7) Uani 1 d .
H6 H 0.4902 1.5041 -0.0863 0.052 Uiso 1 calc R
C7 C 0.6563(3) 1.5146(2) -0.1495(3) 0.0433(7) Uani 1 d .
H7 H 0.6783 1.5356 -0.1070 0.052 Uiso 1 calc R
C8 C 0.7244(2) 1.4964(2) -0.2346(2) 0.0379(6) Uani 1 d .
H8 H 0.8001 1.5032 -0.2597 0.045 Uiso 1 calc R
C9 C 0.6988(4) 1.4466(3) -0.3721(3) 0.0642(11) Uani 1 d .
H9A H 0.7646 1.4153 -0.3781 0.096 Uiso 1 calc R
H9B H 0.7134 1.5170 -0.4377 0.096 Uiso 1 calc R
H9C H 0.6435 1.3948 -0.3636 0.096 Uiso 1 calc R
Sm1 Sm 0.336100(9) 0.973187(9) 0.258572(9) 0.01991(5) Uani 1 d .
N1 N 0.17126(16) 0.81250(16) 0.39425(17) 0.0256(4) Uani 1 d .
N2 N 0.17816(16) 0.73778(16) 0.48868(17) 0.0253(4) Uani 1 d .
C10 C 0.0843(2) 0.7705(2) 0.3929(2) 0.0327(6) Uani 1 d .
C11 C 0.0353(2) 0.6695(2) 0.4865(3) 0.0424(7) Uani 1 d .
H11 H -0.0277 0.6229 0.5059 0.051 Uiso 1 calc R
C12 C 0.0959(2) 0.6506(2) 0.5450(2) 0.0372(6) Uani 1 d .
C13 C 0.0458(2) 0.8256(3) 0.3035(3) 0.0413(7) Uani 1 d .
C14 C 0.1140(3) 0.9363(3) 0.2134(3) 0.0528(8) Uani 1 d .
H14A H 0.0843 0.9678 0.1590 0.079 Uiso 1 calc R
H14B H 0.1874 0.9261 0.1799 0.079 Uiso 1 calc R
H14C H 0.1146 0.9867 0.2430 0.079 Uiso 1 calc R
C15 C 0.0461(3) 0.7484(3) 0.2553(3) 0.0680(11) Uani 1 d .
H15A H -0.0002 0.6773 0.3122 0.102 Uiso 1 calc R
H15B H 0.1193 0.7365 0.2242 0.102 Uiso 1 calc R
H15C H 0.0193 0.7821 0.1987 0.102 Uiso 1 calc R
C16 C -0.0690(3) 0.8434(4) 0.3528(4) 0.0753(13) Uani 1 d .
H16A H -0.1154 0.7717 0.4079 0.113 Uiso 1 calc R
H16B H -0.0952 0.8793 0.2960 0.113 Uiso 1 calc R
H16C H -0.0698 0.8905 0.3862 0.113 Uiso 1 calc R
C17 C 0.0783(3) 0.5553(2) 0.6522(3) 0.0522(9) Uani 1 d .
H17A H 0.0118 0.5051 0.6798 0.078 Uiso 1 calc R
H17B H 0.0729 0.5828 0.7031 0.078 Uiso 1 calc R
H17C H 0.1386 0.5154 0.6442 0.078 Uiso 1 calc R
N3 N 0.43660(15) 0.82049(15) 0.34531(16) 0.0237(4) Uani 1 d .
N4 N 0.37886(16) 0.74315(15) 0.45193(16) 0.0235(4) Uani 1 d .
C18 C 0.5332(2) 0.7925(2) 0.3141(2) 0.0275(5) Uani 1 d .
C19 C 0.5375(2) 0.6965(2) 0.4003(2) 0.0338(6) Uani 1 d .
H19 H 0.5967 0.6590 0.3999 0.041 Uiso 1 calc R
C20 C 0.4400(2) 0.6674(2) 0.4850(2) 0.0296(5) Uani 1 d .
C21 C 0.62203(19) 0.8590(2) 0.2030(2) 0.0308(6) Uani 1 d .
C22 C 0.7189(3) 0.8978(3) 0.2143(3) 0.0589(10) Uani 1 d .
H22A H 0.7787 0.9361 0.1429 0.088 Uiso 1 calc R
H22B H 0.7400 0.8336 0.2620 0.088 Uiso 1 calc R
H22C H 0.6999 0.9485 0.2450 0.088 Uiso 1 calc R
C23 C 0.5891(2) 0.9608(2) 0.1311(2) 0.0428(7) Uani 1 d .
H23A H 0.6497 1.0021 0.0608 0.064 Uiso 1 calc R
H23B H 0.5677 1.0082 0.1654 0.064 Uiso 1 calc R
H23C H 0.5287 0.9375 0.1209 0.064 Uiso 1 calc R
C24 C 0.6550(2) 0.7855(3) 0.1486(3) 0.0434(7) Uani 1 d .
H24A H 0.7130 0.8282 0.0766 0.065 Uiso 1 calc R
H24B H 0.5933 0.7595 0.1418 0.065 Uiso 1 calc R
H24C H 0.6798 0.7217 0.1925 0.065 Uiso 1 calc R
C25 C 0.4020(3) 0.5714(2) 0.5965(2) 0.0416(7) Uani 1 d .
H25A H 0.4582 0.5264 0.6014 0.062 Uiso 1 calc R
H25B H 0.3374 0.5261 0.6119 0.062 Uiso 1 calc R
H25C H 0.3856 0.5988 0.6492 0.062 Uiso 1 calc R
N5 N 0.32731(15) 0.96326(15) 0.43593(16) 0.0221(4) Uani 1 d .
N6 N 0.27379(15) 0.86364(15) 0.52719(16) 0.0212(4) Uani 1 d .
C26 C 0.33202(18) 1.03631(18) 0.47088(19) 0.0218(5) Uani 1 d .
C27 C 0.2792(2) 0.9857(2) 0.5832(2) 0.0275(5) Uani 1 d .
H27 H 0.2689 1.0197 0.6278 0.033 Uiso 1 calc R
C28 C 0.24510(19) 0.8767(2) 0.6165(2) 0.0255(5) Uani 1 d .
C29 C 0.39779(19) 1.15229(19) 0.3955(2) 0.0259(5) Uani 1 d .
C30 C 0.4404(3) 1.1791(2) 0.2779(2) 0.0416(7) Uani 1 d .
H30A H 0.4856 1.1258 0.2666 0.062 Uiso 1 calc R
H30B H 0.4828 1.2541 0.2322 0.062 Uiso 1 calc R
H30C H 0.3802 1.1748 0.2588 0.062 Uiso 1 calc R
C31 C 0.3315(2) 1.2377(2) 0.4123(3) 0.0420(7) Uani 1 d .
H31A H 0.3761 1.3115 0.3662 0.063 Uiso 1 calc R
H31B H 0.3047 1.2207 0.4883 0.063 Uiso 1 calc R
H31C H 0.2707 1.2358 0.3934 0.063 Uiso 1 calc R
C32 C 0.4929(2) 1.1575(2) 0.4247(3) 0.0460(8) Uani 1 d .
H32A H 0.5381 1.2310 0.3765 0.069 Uiso 1 calc R
H32B H 0.5352 1.1012 0.4165 0.069 Uiso 1 calc R
H32C H 0.4662 1.1436 0.4997 0.069 Uiso 1 calc R
C33 C 0.1924(2) 0.7842(2) 0.7294(2) 0.0380(6) Uani 1 d .
H33A H 0.1261 0.7468 0.7389 0.057 Uiso 1 calc R
H33B H 0.1755 0.8138 0.7804 0.057 Uiso 1 calc R
H33C H 0.2409 0.7312 0.7429 0.057 Uiso 1 calc R
B1 B 0.2677(2) 0.7532(2) 0.5232(2) 0.0244(5) Uani 1 d .
H1 H 0.2482 0.6921 0.5984 0.029 Uiso 1 calc R
O4 O 0.20166(14) 1.10786(14) 0.28004(15) 0.0320(4) Uani 1 d .
C34 C 0.1120(2) 1.0791(2) 0.3814(2) 0.0352(6) Uani 1 d .
H34A H 0.1360 1.0892 0.4312 0.042 Uiso 1 calc R
H34B H 0.0773 1.0010 0.4162 0.042 Uiso 1 calc R
C35 C 0.0357(3) 1.1554(3) 0.3544(3) 0.0613(10) Uani 1 d .
H35A H -0.0172 1.1219 0.3413 0.074 Uiso 1 calc R
H35B H -0.0029 1.1735 0.4135 0.074 Uiso 1 calc R
C36 C 0.1062(3) 1.2560(3) 0.2541(3) 0.0566(9) Uani 1 d .
H36A H 0.1347 1.3074 0.2718 0.068 Uiso 1 calc R
H36B H 0.0666 1.2953 0.2095 0.068 Uiso 1 calc R
C37 C 0.1952(2) 1.2117(2) 0.1963(3) 0.0447(7) Uani 1 d .
H37A H 0.1788 1.1991 0.1435 0.054 Uiso 1 calc R
H37B H 0.2638 1.2643 0.1574 0.054 Uiso 1 calc R
O5 O 0.1077(2) 1.3401(2) -0.0222(2) 0.0766(8) Uani 1 d .
C38 C 0.0273(4) 1.3029(4) -0.0420(4) 0.0988(17) Uani 1 d .
H38A H 0.0526 1.3277 -0.1203 0.119 Uiso 1 calc R
H38B H -0.0373 1.3348 -0.0195 0.119 Uiso 1 calc R
C39 C 0.0000(4) 1.1808(4) 0.0188(4) 0.0827(13) Uani 1 d .
H39A H 0.0620 1.1494 -0.0089 0.124 Uiso 1 calc R
H39B H -0.0606 1.1558 0.0099 0.124 Uiso 1 calc R
H39C H -0.0194 1.1562 0.0956 0.124 Uiso 1 calc R
C40 C 0.1502(5) 1.4500(4) -0.0850(4) 0.0996(17) Uani 1 d .
H40A H 0.0923 1.4935 -0.0746 0.119 Uiso 1 calc R
H40B H 0.1816 1.4675 -0.1620 0.119 Uiso 1 calc R
C41 C 0.2345(5) 1.4832(5) -0.0590(5) 0.116(2) Uani 1 d .
H41A H 0.2006 1.4931 0.0053 0.174 Uiso 1 calc R
H41B H 0.2800 1.5529 -0.1201 0.174 Uiso 1 calc R
H41C H 0.2784 1.4254 -0.0450 0.174 Uiso 1 calc R

loop_
_atom_site_aniso_label
_atom_site_aniso_U_11
_atom_site_aniso_U_22
_atom_site_aniso_U_33
_atom_site_aniso_U_23
_atom_site_aniso_U_13
_atom_site_aniso_U_12
Mo1 0.02866(11) 0.02125(10) 0.02122(11) -0.00861(9) -0.01086(9) 0.00137(8)
C1 0.0338(13) 0.0268(12) 0.0230(13) -0.0115(11) -0.0134(11) 0.0101(10)
O1 0.0349(10) 0.0321(10) 0.0227(10) -0.0033(8) -0.0049(8) 0.0002(8)
C2 0.0468(16) 0.0316(14) 0.0447(18) -0.0174(13) -0.0262(15) 0.0042(12)
O2 0.0815(18) 0.0621(15) 0.0719(18) -0.0254(13) -0.0605(16) 0.0162(13)
C3 0.0293(13) 0.0287(12) 0.0208(12) -0.0101(10) -0.0082(10) 0.0009(10)
O3 0.0539(12) 0.0383(11) 0.0364(11) -0.0251(9) -0.0154(10) 0.0071(9)
C4 0.0551(18) 0.0239(12) 0.0227(14) -0.0055(11) -0.0143(13) 0.0032(11)
C5 0.0400(15) 0.0249(13) 0.0385(17) -0.0028(12) -0.0211(13) 0.0030(11)
C6 0.0538(18) 0.0274(14) 0.0352(17) -0.0100(12) -0.0104(15) 0.0119(12)
C7 0.068(2) 0.0257(13) 0.0388(17) -0.0142(13) -0.0249(16) 0.0002(13)
C8 0.0371(15) 0.0250(13) 0.0378(17) -0.0058(12) -0.0124(13) -0.0028(11)
C9 0.109(3) 0.0458(19) 0.0294(18) -0.0171(15) -0.021(2) 0.014(2)
Sm1 0.02200(7) 0.01913(6) 0.01843(7) -0.00869(5) -0.00841(5) 0.00421(4)
N1 0.0235(10) 0.0288(10) 0.0281(11) -0.0163(9) -0.0107(9) 0.0038(8)
N2 0.0255(10) 0.0198(9) 0.0257(11) -0.0096(8) -0.0069(9) -0.0003(7)
C10 0.0252(12) 0.0379(14) 0.0442(17) -0.0276(13) -0.0135(12) 0.0057(10)
C11 0.0310(14) 0.0363(15) 0.057(2) -0.0213(14) -0.0152(14) -0.0056(11)
C12 0.0314(14) 0.0282(13) 0.0446(17) -0.0175(13) -0.0076(13) -0.0035(10)
C13 0.0304(14) 0.0594(19) 0.0507(19) -0.0359(16) -0.0210(14) 0.0093(13)
C14 0.059(2) 0.059(2) 0.062(2) -0.0308(18) -0.0443(19) 0.0201(16)
C15 0.078(3) 0.080(3) 0.073(3) -0.050(2) -0.039(2) 0.002(2)
C16 0.0386(19) 0.133(4) 0.078(3) -0.062(3) -0.034(2) 0.035(2)
C17 0.0468(18) 0.0279(14) 0.053(2) -0.0015(14) -0.0133(16) -0.0088(12)
N3 0.0255(10) 0.0224(9) 0.0248(11) -0.0119(9) -0.0113(9) 0.0067(8)
N4 0.0303(10) 0.0200(9) 0.0242(11) -0.0105(8) -0.0152(9) 0.0085(8)
C18 0.0279(12) 0.0320(13) 0.0350(15) -0.0226(12) -0.0171(11) 0.0112(10)
C19 0.0357(14) 0.0333(13) 0.0427(17) -0.0209(13) -0.0235(13) 0.0193(11)
C20 0.0399(14) 0.0239(12) 0.0363(15) -0.0167(11) -0.0242(12) 0.0145(10)
C21 0.0225(12) 0.0403(14) 0.0374(15) -0.0232(13) -0.0140(11) 0.0066(10)
C22 0.0378(17) 0.093(3) 0.054(2) -0.041(2) -0.0176(16) -0.0086(17)
C23 0.0330(15) 0.0398(15) 0.0376(17) -0.0134(13) -0.0024(13) 0.0041(12)
C24 0.0423(16) 0.0539(18) 0.0430(18) -0.0326(16) -0.0151(14) 0.0156(14)
C25 0.0591(19) 0.0288(14) 0.0394(17) -0.0114(13) -0.0291(15) 0.0198(13)
N5 0.0263(10) 0.0182(9) 0.0210(10) -0.0079(8) -0.0105(8) 0.0037(7)
N6 0.0250(10) 0.0192(9) 0.0193(10) -0.0082(8) -0.0101(8) 0.0038(7)
C26 0.0228(11) 0.0223(11) 0.0262(13) -0.0128(10) -0.0145(10) 0.0070(8)
C27 0.0328(13) 0.0292(12) 0.0284(14) -0.0185(11) -0.0145(11) 0.0084(10)
C28 0.0256(12) 0.0297(12) 0.0235(13) -0.0133(10) -0.0116(10) 0.0067(9)
C29 0.0289(12) 0.0208(11) 0.0306(14) -0.0124(10) -0.0144(11) 0.0037(9)
C30 0.0514(17) 0.0299(14) 0.0314(16) -0.0124(12) -0.0067(14) -0.0092(12)
C31 0.0487(17) 0.0222(13) 0.0506(19) -0.0156(13) -0.0181(15) 0.0103(11)
C32 0.0422(16) 0.0346(15) 0.066(2) -0.0181(15) -0.0340(16) 0.0001(12)
C33 0.0455(16) 0.0366(14) 0.0238(14) -0.0132(12) -0.0074(12) 0.0016(12)
B1 0.0300(14) 0.0182(12) 0.0216(14) -0.0070(11) -0.0101(12) 0.0028(10)
O4 0.0308(9) 0.0279(9) 0.0283(10) -0.0091(8) -0.0088(8) 0.0118(7)
C34 0.0275(13) 0.0398(15) 0.0335(15) -0.0180(13) -0.0072(12) 0.0086(11)
C35 0.0407(18) 0.0473(19) 0.067(3) -0.0156(18) -0.0086(17) 0.0211(15)
C36 0.0383(17) 0.0364(16) 0.071(2) -0.0157(16) -0.0106(17) 0.0154(13)
C37 0.0465(17) 0.0327(14) 0.0398(18) -0.0069(13) -0.0160(15) 0.0159(12)
O5 0.0795(19) 0.080(2) 0.0606(18) -0.0159(15) -0.0409(16) 0.0060(15)
C38 0.107(4) 0.094(4) 0.087(4) -0.017(3) -0.063(3) -0.001(3)
C39 0.077(3) 0.092(3) 0.073(3) -0.036(3) -0.028(3) 0.016(3)
C40 0.121(4) 0.081(3) 0.080(4) -0.006(3) -0.063(3) 0.000(3)
C41 0.141(5) 0.094(4) 0.099(4) -0.006(3) -0.084(4) -0.012(3)

loop_
_atom_type_symbol
_atom_type_description
_atom_type_scat_dispersion_real
_atom_type_scat_dispersion_imag
_atom_type_scat_source
C C 0.0033 0.0016 'International Tables Vol C Tables 4.2.6.8 and 6.1.1.4'
H H 0.0000 0.0000 'International Tables Vol C Tables 4.2.6.8 and 6.1.1.4'
B B 0.0013 0.0007 'International Tables Vol C Tables 4.2.6.8 and 6.1.1.4'
N N 0.0061 0.0033 'International Tables Vol C Tables 4.2.6.8 and 6.1.1.4'
O O 0.0106 0.0060 'International Tables Vol C Tables 4.2.6.8 and 6.1.1.4'
Mo Mo -1.6832 0.6857 'International Tables Vol C Tables 4.2.6.8 and 6.1.1.4'
Sm Sm -0.1638 3.4418 'International Tables Vol C Tables 4.2.6.8 and 6.1.1.4'

loop_
_geom_angle_atom_site_label_1
_geom_angle_atom_site_label_2
_geom_angle_atom_site_label_3
_geom_angle
_geom_angle_site_symmetry_1
_geom_angle_site_symmetry_3
C3 Mo1 C1 81.06(10) . .
C3 Mo1 C2 89.09(11) . .
C1 Mo1 C2 88.29(11) . .
C3 Mo1 C5 112.11(11) . .
C1 Mo1 C5 105.97(10) . .
C2 Mo1 C5 155.74(10) . .
C3 Mo1 C8 113.36(10) . .
C1 Mo1 C8 160.23(10) . .
C2 Mo1 C8 104.77(11) . .
C5 Mo1 C8 56.89(10) . .
C3 Mo1 C7 147.67(11) . .
C1 Mo1 C7 130.05(11) . .
C2 Mo1 C7 99.16(11) . .
C5 Mo1 C7 56.63(10) . .
C8 Mo1 C7 34.31(10) . .
C3 Mo1 C4 95.65(10) . .
C1 Mo1 C4 135.26(11) . .
C2 Mo1 C4 136.42(11) . .
C5 Mo1 C4 34.43(10) . .
C8 Mo1 C4 34.60(10) . .
C7 Mo1 C4 57.29(10) . .
C3 Mo1 C6 146.47(11) . .
C1 Mo1 C6 103.70(11) . .
C2 Mo1 C6 123.89(11) . .
C5 Mo1 C6 34.40(11) . .
C8 Mo1 C6 56.73(10) . .
C7 Mo1 C6 33.71(11) . .
C4 Mo1 C6 57.34(10) . .
O1 C1 Mo1 175.3(2) . .
C1 O1 Sm1 144.27(17) . .
O2 C2 Mo1 179.1(3) . .
O3 C3 Mo1 176.2(2) . .
C3 O3 Sm1 158.71(19) . 2_675
C5 C4 C8 106.6(3) . .
C5 C4 C9 126.1(3) . .
C8 C4 C9 127.1(3) . .
C5 C4 Mo1 72.39(15) . .
C8 C4 Mo1 72.60(15) . .
C9 C4 Mo1 124.0(2) . .
C6 C5 C4 108.8(3) . .
C6 C5 Mo1 73.34(16) . .
C4 C5 Mo1 73.18(15) . .
C7 C6 C5 107.9(3) . .
C7 C6 Mo1 72.96(16) . .
C5 C6 Mo1 72.26(15) . .
C6 C7 C8 108.7(3) . .
C6 C7 Mo1 73.33(16) . .
C8 C7 Mo1 72.78(15) . .
C7 C8 C4 108.1(3) . .
C7 C8 Mo1 72.91(15) . .
C4 C8 Mo1 72.80(15) . .
O1 Sm1 O3 87.46(6) . 2_675
O1 Sm1 N5 123.14(6) . .
O3 Sm1 N5 146.53(6) 2_675 .
O1 Sm1 N3 129.01(6) . .
O3 Sm1 N3 81.15(6) 2_675 .
N5 Sm1 N3 69.22(6) . .
O1 Sm1 N1 144.10(6) . .
O3 Sm1 N1 78.77(6) 2_675 .
N5 Sm1 N1 81.78(6) . .
N3 Sm1 N1 81.69(6) . .
O1 Sm1 O4 74.66(6) . .
O3 Sm1 O4 125.21(6) 2_675 .
N5 Sm1 O4 80.03(6) . .
N3 Sm1 O4 148.27(6) . .
N1 Sm1 O4 86.47(6) . .
C10 N1 N2 106.6(2) . .
C10 N1 Sm1 137.22(18) . .
N2 N1 Sm1 115.35(13) . .
C12 N2 N1 109.7(2) . .
C12 N2 B1 126.2(2) . .
N1 N2 B1 124.04(18) . .
N1 C10 C11 109.5(2) . .
N1 C10 C13 124.7(2) . .
C11 C10 C13 125.8(2) . .
C12 C11 C10 106.7(2) . .
N2 C12 C11 107.6(2) . .
N2 C12 C17 123.7(3) . .
C11 C12 C17 128.7(2) . .
C10 C13 C14 113.7(2) . .
C10 C13 C15 108.5(3) . .
C14 C13 C15 108.5(3) . .
C10 C13 C16 108.3(3) . .
C14 C13 C16 108.5(3) . .
C15 C13 C16 109.3(3) . .
C18 N3 N4 106.81(19) . .
C18 N3 Sm1 137.21(17) . .
N4 N3 Sm1 115.97(13) . .
C20 N4 N3 109.4(2) . .
C20 N4 B1 126.7(2) . .
N3 N4 B1 123.46(18) . .
N3 C18 C19 109.3(2) . .
N3 C18 C21 123.4(2) . .
C19 C18 C21 127.3(2) . .
C20 C19 C18 106.6(2) . .
N4 C20 C19 107.8(2) . .
N4 C20 C25 123.6(2) . .
C19 C20 C25 128.6(2) . .
C18 C21 C23 112.5(2) . .
C18 C21 C24 109.2(2) . .
C23 C21 C24 108.9(2) . .
C18 C21 C22 109.1(2) . .
C23 C21 C22 108.3(3) . .
C24 C21 C22 108.8(2) . .
C26 N5 N6 106.23(18) . .
C26 N5 Sm1 135.99(15) . .
N6 N5 Sm1 114.31(13) . .
C28 N6 N5 109.71(18) . .
C28 N6 B1 127.1(2) . .
N5 N6 B1 122.42(19) . .
N5 C26 C27 110.1(2) . .
N5 C26 C29 122.2(2) . .
C27 C26 C29 127.4(2) . .
C28 C27 C26 106.2(2) . .
N6 C28 C27 107.8(2) . .
N6 C28 C33 123.9(2) . .
C27 C28 C33 128.2(2) . .
C30 C29 C26 112.0(2) . .
C30 C29 C31 109.6(2) . .
C26 C29 C31 110.5(2) . .
C30 C29 C32 108.9(2) . .
C26 C29 C32 107.3(2) . .
C31 C29 C32 108.5(2) . .
N4 B1 N6 110.41(19) . .
N4 B1 N2 113.0(2) . .
N6 B1 N2 111.89(19) . .
C34 O4 C37 109.6(2) . .
C34 O4 Sm1 121.85(14) . .
C37 O4 Sm1 128.14(16) . .
O4 C34 C35 106.0(2) . .
C36 C35 C34 103.9(3) . .
C35 C36 C37 104.2(2) . .
O4 C37 C36 105.6(2) . .
C40 O5 C38 115.4(4) . .
O5 C38 C39 110.0(4) . .
O5 C40 C41 112.2(4) . .

loop_
_geom_bond_atom_site_label_1
_geom_bond_atom_site_label_2
_geom_bond_distance
_geom_bond_site_symmetry_2
Mo1 C3 1.897(3) .
Mo1 C1 1.899(3) .
Mo1 C2 1.955(3) .
Mo1 C5 2.372(3) .
Mo1 C8 2.379(3) .
Mo1 C7 2.381(3) .
Mo1 C4 2.382(3) .
Mo1 C6 2.386(3) .
C1 O1 1.194(3) .
O1 Sm1 2.5244(18) .
C2 O2 1.160(3) .
C3 O3 1.181(3) .
O3 Sm1 2.5773(18) 2_675
C4 C5 1.407(4) .
C4 C8 1.416(4) .
C4 C9 1.490(4) .
C5 C6 1.407(4) .
C6 C7 1.382(5) .
C7 C8 1.404(4) .
Sm1 O3 2.5773(18) 2_675
Sm1 N5 2.588(2) .
Sm1 N3 2.6054(19) .
Sm1 N1 2.616(2) .
Sm1 O4 2.6173(17) .
N1 C10 1.344(3) .
N1 N2 1.377(3) .
N2 C12 1.359(3) .
N2 B1 1.553(3) .
C10 C11 1.396(4) .
C10 C13 1.513(4) .
C11 C12 1.370(4) .
C12 C17 1.494(4) .
C13 C14 1.513(5) .
C13 C15 1.532(4) .
C13 C16 1.533(4) .
N3 C18 1.338(3) .
N3 N4 1.380(3) .
N4 C20 1.358(3) .
N4 B1 1.545(3) .
C18 C19 1.401(4) .
C18 C21 1.509(4) .
C19 C20 1.366(4) .
C20 C25 1.497(4) .
C21 C23 1.525(4) .
C21 C24 1.532(4) .
C21 C22 1.532(4) .
N5 C26 1.339(3) .
N5 N6 1.381(3) .
N6 C28 1.355(3) .
N6 B1 1.549(3) .
C26 C27 1.395(3) .
C26 C29 1.519(3) .
C27 C28 1.373(3) .
C28 C33 1.493(4) .
C29 C30 1.516(4) .
C29 C31 1.520(3) .
C29 C32 1.536(3) .
O4 C34 1.443(3) .
O4 C37 1.453(3) .
C34 C35 1.499(4) .
C35 C36 1.491(5) .
C36 C37 1.505(4) .
O5 C40 1.362(5) .
O5 C38 1.404(5) .
C38 C39 1.477(6) .
C40 C41 1.490(6) .
